data_2300127
loop_
_publ_author_name
'Zeng, He-Ping'
'Wang, Ting-Ting'
'Xu, Dan-Feng'
'Cai, Yue-Peng'
'Chen, Dong-Feng'

_publ_section_title
;
 Synthesis, crystal structure and biological activity of
 2-[2-(quinolin-2-yl)vinyl]-8-hydroxyquinoline and
 2-[2-(quinolin-4-yl)vinyl]-8-hydroxyquinoline
;
_journal_coeditor_code KK5009
_journal_issue 3
_journal_name_full 'Journal of Applied Crystallography'
_journal_page_first 471
_journal_page_last 475
_journal_paper_doi 10.1107/S0021889807007704
_journal_volume 40
_journal_year 2007
_chemical_formula_moiety 'C20 H14 N2 O'
_chemical_formula_sum 'C20 H14 N2 O'
_chemical_formula_weight 298.33
_chemical_name_systematic
;
 ?
;
_space_group_IT_number 14
_symmetry_cell_setting monoclinic
_symmetry_space_group_name_Hall '-P 2yn'
_symmetry_space_group_name_H-M 'P 1 21/n 1'
_atom_sites_solution_hydrogens geom
_atom_sites_solution_primary direct
_atom_sites_solution_secondary difmap
_audit_creation_method SHELXL-97
_cell_angle_alpha 90.00
_cell_angle_beta 102.039(4)
_cell_angle_gamma 90.00
_cell_formula_units_Z 4
_cell_length_a 10.7240(6)
_cell_length_b 8.9019(5)
_cell_length_c 16.1894(8)
_cell_measurement_reflns_used 2512
_cell_measurement_temperature 298(2)
_cell_measurement_theta_max 25.13
_cell_measurement_theta_min 2.54
_cell_volume 1511.51(14)
_computing_cell_refinement 'Bruker SMART'
_computing_data_collection 'Bruker SMART'
_computing_data_reduction 'Bruker SAINT'
_computing_molecular_graphics 'Bruker SHELXTL'
_computing_publication_material 'Bruker SHELXTL'
_computing_structure_refinement 'SHELXL-97 (Sheldrick, 1997)'
_computing_structure_solution 'SHELXS-97 (Sheldrick, 1990)'
_diffrn_ambient_temperature 298(2)
_diffrn_measured_fraction_theta_full 0.990
_diffrn_measured_fraction_theta_max 0.990
_diffrn_measurement_device_type 'CCD area detector'
_diffrn_measurement_method 'phi and omega scans'
_diffrn_radiation_monochromator graphite
_diffrn_radiation_source 'fine-focus sealed tube'
_diffrn_radiation_type MoK\a
_diffrn_radiation_wavelength 0.71073
_diffrn_reflns_av_R_equivalents 0.0332
_diffrn_reflns_av_sigmaI/netI 0.0295
_diffrn_reflns_limit_h_max 13
_diffrn_reflns_limit_h_min -10
_diffrn_reflns_limit_k_max 10
_diffrn_reflns_limit_k_min -11
_diffrn_reflns_limit_l_max 20
_diffrn_reflns_limit_l_min -21
_diffrn_reflns_number 13247
_diffrn_reflns_theta_full 27.56
_diffrn_reflns_theta_max 27.56
_diffrn_reflns_theta_min 2.09
_exptl_absorpt_coefficient_mu 0.082
_exptl_absorpt_correction_T_max 0.9798
_exptl_absorpt_correction_T_min 0.9774
_exptl_absorpt_correction_type none
_exptl_crystal_colour yellow
_exptl_crystal_density_diffrn 1.311
_exptl_crystal_density_method 'not measured'
_exptl_crystal_description block
_exptl_crystal_F_000 624
_exptl_crystal_size_max 0.32
_exptl_crystal_size_mid 0.29
_exptl_crystal_size_min 0.28
_refine_diff_density_max 0.118
_refine_diff_density_min -0.188
_refine_ls_extinction_method none
_refine_ls_goodness_of_fit_ref 1.050
_refine_ls_hydrogen_treatment constr
_refine_ls_matrix_type full
_refine_ls_number_parameters 209
_refine_ls_number_reflns 3460
_refine_ls_number_restraints 0
_refine_ls_restrained_S_all 1.050
_refine_ls_R_factor_all 0.0688
_refine_ls_R_factor_gt 0.0430
_refine_ls_shift/su_max 0.000
_refine_ls_shift/su_mean 0.000
_refine_ls_structure_factor_coef Fsqd
_refine_ls_weighting_details 'calc w=1/[\s^2^(Fo^2^)+(0.0526P)^2^+0.1209P] where P=(Fo^2^+2Fc^2^)/3'
_refine_ls_weighting_scheme calc
_refine_ls_wR_factor_gt 0.1012
_refine_ls_wR_factor_ref 0.1163
_reflns_number_gt 2376
_reflns_number_total 3460
_reflns_threshold_expression >2sigma(I)
_cod_data_source_file kk5009.cif
_cod_data_source_block 3b
_cod_depositor_comments
;
The following automatic conversions were performed:
'_symmetry_cell_setting' value 'Monoclinic' changed to 'monoclinic'
according to '/home/saulius/struct/CIF-dictionaries/cif_core.dic'
dictionary named 'cif_core.dic' version 2.4.1 from 2010-06-29.

Automatic conversion script
Id: cif_fix_enum 1527 2010-12-29 10:47:43Z saulius 

The following automatic conversions were performed:

'_symmetry_cell_setting' value 'Monoclinic' changed to 'monoclinic'
according to /home/saulius/struct/CIF-dictionaries/cif_core.dic
dictionary named 'cif_core.dic' version 2.4.1 from 2010-06-29.

Automatic conversion script
Id: cif_fix_values 1715 2011-07-08 13:25:40Z adriana 
;
_cod_original_sg_symbol_Hall -P2yn
_cod_original_sg_symbol_H-M P2(1)/n
_cod_database_code 2300127
_cod_database_fobs_code 2300127

loop_
_symmetry_equiv_pos_as_xyz
'x, y, z'
'-x+1/2, y+1/2, -z+1/2'
'-x, -y, -z'
'x-1/2, -y-1/2, z-1/2'

loop_
_atom_site_type_symbol
_atom_site_label
_atom_site_fract_x
_atom_site_fract_y
_atom_site_fract_z
_atom_site_U_iso_or_equiv
_atom_site_adp_type
_atom_site_calc_flag
_atom_site_refinement_flags
_atom_site_occupancy
_atom_site_disorder_assembly
_atom_site_disorder_group
O O1 0.28263(10) 0.49707(12) 0.16643(7) 0.0578(3) Uani d . 1 . .
H H1 0.3032 0.5676 0.1396 0.087 Uiso calc R 1 . .
N N1 0.50709(11) 0.55344(13) 0.11577(7) 0.0430(3) Uani d . 1 . .
N N2 0.74000(12) 1.22073(14) -0.08230(7) 0.0502(3) Uani d . 1 . .
C C1 0.49795(13) 0.42565(15) 0.16041(8) 0.0417(3) Uani d . 1 . .
C C2 0.38159(14) 0.40009(16) 0.18676(9) 0.0464(3) Uani d . 1 . .
C C3 0.36949(16) 0.27616(18) 0.23504(9) 0.0558(4) Uani d . 1 . .
H H3 0.2938 0.2600 0.2531 0.067 Uiso calc R 1 . .
C C4 0.46986(18) 0.17414(18) 0.25717(10) 0.0608(4) Uani d . 1 . .
H H4 0.4600 0.0912 0.2901 0.073 Uiso calc R 1 . .
C C5 0.58216(17) 0.19378(17) 0.23135(9) 0.0568(4) Uani d . 1 . .
H H5 0.6474 0.1238 0.2459 0.068 Uiso calc R 1 . .
C C6 0.59899(14) 0.32088(15) 0.18237(9) 0.0464(3) Uani d . 1 . .
C C7 0.71088(15) 0.35195(17) 0.15318(10) 0.0538(4) Uani d . 1 . .
H H7 0.7789 0.2850 0.1642 0.065 Uiso calc R 1 . .
C C8 0.71976(14) 0.47981(16) 0.10877(10) 0.0513(4) Uani d . 1 . .
H H8 0.7937 0.5004 0.0894 0.062 Uiso calc R 1 . .
C C9 0.61637(13) 0.58097(15) 0.09222(9) 0.0431(3) Uani d . 1 . .
C C10 0.62348(14) 0.72455(16) 0.04910(9) 0.0465(3) Uani d . 1 . .
H H10 0.5472 0.7652 0.0196 0.056 Uiso calc R 1 . .
C C11 0.72883(14) 0.80146(15) 0.04840(9) 0.0463(3) Uani d . 1 . .
H H11 0.8056 0.7607 0.0771 0.056 Uiso calc R 1 . .
C C12 0.73372(13) 0.94639(15) 0.00569(8) 0.0421(3) Uani d . 1 . .
C C13 0.64171(15) 0.98503(17) -0.06289(10) 0.0510(4) Uani d . 1 . .
H H13 0.5743 0.9198 -0.0823 0.061 Uiso calc R 1 . .
C C14 0.64829(15) 1.12191(18) -0.10403(10) 0.0541(4) Uani d . 1 . .
H H14 0.5832 1.1445 -0.1500 0.065 Uiso calc R 1 . .
C C15 0.83499(13) 1.18596(15) -0.01465(9) 0.0431(3) Uani d . 1 . .
C C16 0.93575(15) 1.28937(16) 0.00899(10) 0.0519(4) Uani d . 1 . .
H H16 0.9369 1.3767 -0.0224 0.062 Uiso calc R 1 . .
C C17 1.03098(15) 1.26297(18) 0.07688(11) 0.0589(4) Uani d . 1 . .
H H17 1.0966 1.3323 0.0919 0.071 Uiso calc R 1 . .
C C18 1.03080(15) 1.13168(19) 0.12437(11) 0.0598(4) Uani d . 1 . .
H H18 1.0961 1.1149 0.1712 0.072 Uiso calc R 1 . .
C C19 0.93615(14) 1.02835(17) 0.10280(10) 0.0511(4) Uani d . 1 . .
H H19 0.9378 0.9416 0.1350 0.061 Uiso calc R 1 . .
C C20 0.83558(12) 1.05068(14) 0.03233(8) 0.0405(3) Uani d . 1 . .

loop_
_atom_site_aniso_label
_atom_site_aniso_U_11
_atom_site_aniso_U_22
_atom_site_aniso_U_33
_atom_site_aniso_U_12
_atom_site_aniso_U_13
_atom_site_aniso_U_23
O1 0.0494(6) 0.0559(6) 0.0713(7) -0.0055(5) 0.0198(5) 0.0106(5)
N1 0.0423(6) 0.0407(6) 0.0451(6) -0.0055(5) 0.0074(5) 0.0011(5)
N2 0.0531(7) 0.0470(7) 0.0514(7) -0.0005(6) 0.0127(6) 0.0067(6)
C1 0.0478(8) 0.0376(7) 0.0379(7) -0.0084(6) 0.0049(6) -0.0026(6)
C2 0.0509(9) 0.0445(8) 0.0429(7) -0.0106(7) 0.0080(6) -0.0026(6)
C3 0.0658(10) 0.0547(9) 0.0477(8) -0.0169(8) 0.0140(8) 0.0011(7)
C4 0.0851(12) 0.0464(9) 0.0479(9) -0.0158(9) 0.0070(9) 0.0066(7)
C5 0.0707(11) 0.0432(8) 0.0503(9) -0.0018(8) -0.0016(8) 0.0044(7)
C6 0.0539(9) 0.0393(7) 0.0428(7) -0.0044(7) 0.0025(6) -0.0031(6)
C7 0.0527(9) 0.0419(8) 0.0645(10) 0.0047(7) 0.0066(8) -0.0041(7)
C8 0.0459(8) 0.0449(8) 0.0652(10) -0.0020(7) 0.0167(7) -0.0059(7)
C9 0.0453(8) 0.0391(7) 0.0446(7) -0.0062(6) 0.0086(6) -0.0029(6)
C10 0.0457(8) 0.0433(8) 0.0513(8) -0.0005(6) 0.0119(7) 0.0021(6)
C11 0.0458(8) 0.0424(8) 0.0508(8) -0.0035(6) 0.0102(7) 0.0018(6)
C12 0.0430(8) 0.0403(7) 0.0451(7) -0.0019(6) 0.0143(6) -0.0015(6)
C13 0.0503(8) 0.0510(9) 0.0503(8) -0.0096(7) 0.0074(7) 0.0016(7)
C14 0.0542(9) 0.0564(9) 0.0488(8) -0.0016(8) 0.0041(7) 0.0064(7)
C15 0.0428(8) 0.0397(7) 0.0496(8) 0.0015(6) 0.0157(6) -0.0001(6)
C16 0.0529(9) 0.0399(8) 0.0664(10) -0.0045(7) 0.0202(8) 0.0030(7)
C17 0.0494(9) 0.0481(9) 0.0788(11) -0.0121(7) 0.0124(8) -0.0031(8)
C18 0.0493(9) 0.0572(10) 0.0674(10) -0.0059(8) -0.0004(8) 0.0012(8)
C19 0.0476(8) 0.0465(8) 0.0577(9) -0.0020(7) 0.0075(7) 0.0052(7)
C20 0.0400(7) 0.0373(7) 0.0462(8) -0.0004(6) 0.0133(6) -0.0015(6)

loop_
_atom_type_symbol
_atom_type_description
_atom_type_scat_dispersion_real
_atom_type_scat_dispersion_imag
_atom_type_scat_source
C C 0.0033 0.0000 'International Tables Vol C Tables 4.2.6.8 and 6.1.1.4'
H H 0.0000 0.0000 'International Tables Vol C Tables 4.2.6.8 and 6.1.1.4'
N N 0.0061 0.0000 'International Tables Vol C Tables 4.2.6.8 and 6.1.1.4'
O O 0.0106 0.0000 'International Tables Vol C Tables 4.2.6.8 and 6.1.1.4'

loop_
_geom_angle_atom_site_label_1
_geom_angle_atom_site_label_2
_geom_angle_atom_site_label_3
_geom_angle_site_symmetry_1
_geom_angle_site_symmetry_3
_geom_angle
_geom_angle_publ_flag
C2 O1 H1 . . 109.5 ?
C9 N1 C1 . . 118.14(12) ?
C14 N2 C15 . . 117.06(12) ?
N1 C1 C6 . . 123.14(13) ?
N1 C1 C2 . . 117.29(13) ?
C6 C1 C2 . . 119.55(13) ?
O1 C2 C3 . . 119.20(14) ?
O1 C2 C1 . . 121.23(12) ?
C3 C2 C1 . . 119.56(14) ?
C2 C3 C4 . . 120.59(15) ?
C2 C3 H3 . . 119.7 ?
C4 C3 H3 . . 119.7 ?
C5 C4 C3 . . 121.31(15) ?
C5 C4 H4 . . 119.3 ?
C3 C4 H4 . . 119.3 ?
C4 C5 C6 . . 119.84(15) ?
C4 C5 H5 . . 120.1 ?
C6 C5 H5 . . 120.1 ?
C7 C6 C5 . . 124.30(15) ?
C7 C6 C1 . . 116.59(13) ?
C5 C6 C1 . . 119.12(14) ?
C8 C7 C6 . . 120.08(14) ?
C8 C7 H7 . . 120.0 ?
C6 C7 H7 . . 120.0 ?
C7 C8 C9 . . 119.73(14) ?
C7 C8 H8 . . 120.1 ?
C9 C8 H8 . . 120.1 ?
N1 C9 C8 . . 122.23(13) ?
N1 C9 C10 . . 115.73(12) ?
C8 C9 C10 . . 122.03(13) ?
C11 C10 C9 . . 125.77(14) ?
C11 C10 H10 . . 117.1 ?
C9 C10 H10 . . 117.1 ?
C10 C11 C12 . . 124.92(14) ?
C10 C11 H11 . . 117.5 ?
C12 C11 H11 . . 117.5 ?
C13 C12 C20 . . 117.28(12) ?
C13 C12 C11 . . 120.83(13) ?
C20 C12 C11 . . 121.87(12) ?
C12 C13 C14 . . 120.47(14) ?
C12 C13 H13 . . 119.8 ?
C14 C13 H13 . . 119.8 ?
N2 C14 C13 . . 124.50(14) ?
N2 C14 H14 . . 117.7 ?
C13 C14 H14 . . 117.7 ?
N2 C15 C16 . . 118.06(13) ?
N2 C15 C20 . . 122.63(12) ?
C16 C15 C20 . . 119.30(13) ?
C17 C16 C15 . . 120.78(14) ?
C17 C16 H16 . . 119.6 ?
C15 C16 H16 . . 119.6 ?
C16 C17 C18 . . 120.21(14) ?
C16 C17 H17 . . 119.9 ?
C18 C17 H17 . . 119.9 ?
C19 C18 C17 . . 120.68(15) ?
C19 C18 H18 . . 119.7 ?
C17 C18 H18 . . 119.7 ?
C18 C19 C20 . . 121.05(14) ?
C18 C19 H19 . . 119.5 ?
C20 C19 H19 . . 119.5 ?
C19 C20 C15 . . 117.94(12) ?
C19 C20 C12 . . 124.01(12) ?
C15 C20 C12 . . 118.04(12) ?

loop_
_geom_bond_atom_site_label_1
_geom_bond_atom_site_label_2
_geom_bond_site_symmetry_2
_geom_bond_distance
_geom_bond_publ_flag
O1 C2 . 1.3543(18) ?
O1 H1 . 0.8200 ?
N1 C9 . 1.3286(18) ?
N1 C1 . 1.3621(17) ?
N2 C14 . 1.3117(19) ?
N2 C15 . 1.3667(18) ?
C1 C6 . 1.418(2) ?
C1 C2 . 1.419(2) ?
C2 C3 . 1.374(2) ?
C3 C4 . 1.397(2) ?
C3 H3 . 0.9300 ?
C4 C5 . 1.366(2) ?
C4 H4 . 0.9300 ?
C5 C6 . 1.415(2) ?
C5 H5 . 0.9300 ?
C6 C7 . 1.406(2) ?
C7 C8 . 1.360(2) ?
C7 H7 . 0.9300 ?
C8 C9 . 1.410(2) ?
C8 H8 . 0.9300 ?
C9 C10 . 1.4660(19) ?
C10 C11 . 1.323(2) ?
C10 H10 . 0.9300 ?
C11 C12 . 1.4699(19) ?
C11 H11 . 0.9300 ?
C12 C13 . 1.367(2) ?
C12 C20 . 1.4299(19) ?
C13 C14 . 1.397(2) ?
C13 H13 . 0.9300 ?
C14 H14 . 0.9300 ?
C15 C16 . 1.410(2) ?
C15 C20 . 1.4236(19) ?
C16 C17 . 1.356(2) ?
C16 H16 . 0.9300 ?
C17 C18 . 1.399(2) ?
C17 H17 . 0.9300 ?
C18 C19 . 1.360(2) ?
C18 H18 . 0.9300 ?
C19 C20 . 1.411(2) ?
C19 H19 . 0.9300 ?

loop_
_geom_hbond_atom_site_label_D
_geom_hbond_atom_site_label_H
_geom_hbond_atom_site_label_A
_geom_hbond_site_symmetry_A
_geom_hbond_distance_DH
_geom_hbond_distance_HA
_geom_hbond_distance_DA
_geom_hbond_angle_DHA
O1 H1 N2 3_675 0.82 2.11 2.8438(15) 149.2
O1 H1 N1 1_555 0.82 2.301 2.7463(16) 114.63

loop_
_geom_torsion_atom_site_label_1
_geom_torsion_atom_site_label_2
_geom_torsion_atom_site_label_3
_geom_torsion_atom_site_label_4
_geom_torsion_site_symmetry_1
_geom_torsion_site_symmetry_2
_geom_torsion_site_symmetry_3
_geom_torsion_site_symmetry_4
_geom_torsion
_geom_torsion_publ_flag
C9 N1 C1 C6 . . . . -0.34(19) ?
C9 N1 C1 C2 . . . . 178.49(12) ?
N1 C1 C2 O1 . . . . 1.63(19) ?
C6 C1 C2 O1 . . . . -179.49(12) ?
N1 C1 C2 C3 . . . . -177.22(12) ?
C6 C1 C2 C3 . . . . 1.7(2) ?
O1 C2 C3 C4 . . . . -179.91(13) ?
C1 C2 C3 C4 . . . . -1.0(2) ?
C2 C3 C4 C5 . . . . -0.3(2) ?
C3 C4 C5 C6 . . . . 1.1(2) ?
C4 C5 C6 C7 . . . . 179.56(14) ?
C4 C5 C6 C1 . . . . -0.4(2) ?
N1 C1 C6 C7 . . . . -2.10(19) ?
C2 C1 C6 C7 . . . . 179.09(13) ?
N1 C1 C6 C5 . . . . 177.87(12) ?
C2 C1 C6 C5 . . . . -0.93(19) ?
C5 C6 C7 C8 . . . . -177.81(14) ?
C1 C6 C7 C8 . . . . 2.2(2) ?
C6 C7 C8 C9 . . . . 0.0(2) ?
C1 N1 C9 C8 . . . . 2.76(19) ?
C1 N1 C9 C10 . . . . -176.27(12) ?
C7 C8 C9 N1 . . . . -2.7(2) ?
C7 C8 C9 C10 . . . . 176.30(14) ?
N1 C9 C10 C11 . . . . 152.78(15) ?
C8 C9 C10 C11 . . . . -26.2(2) ?
C9 C10 C11 C12 . . . . -179.12(13) ?
C10 C11 C12 C13 . . . . -26.6(2) ?
C10 C11 C12 C20 . . . . 155.01(14) ?
C20 C12 C13 C14 . . . . -0.4(2) ?
C11 C12 C13 C14 . . . . -178.87(13) ?
C15 N2 C14 C13 . . . . 0.0(2) ?
C12 C13 C14 N2 . . . . 0.9(2) ?
C14 N2 C15 C16 . . . . 178.94(14) ?
C14 N2 C15 C20 . . . . -1.2(2) ?
N2 C15 C16 C17 . . . . 178.27(14) ?
C20 C15 C16 C17 . . . . -1.6(2) ?
C15 C16 C17 C18 . . . . 0.3(2) ?
C16 C17 C18 C19 . . . . 0.6(3) ?
C17 C18 C19 C20 . . . . -0.2(3) ?
C18 C19 C20 C15 . . . . -1.1(2) ?
C18 C19 C20 C12 . . . . 179.48(14) ?
N2 C15 C20 C19 . . . . -177.91(13) ?
C16 C15 C20 C19 . . . . 1.95(19) ?
N2 C15 C20 C12 . . . . 1.56(19) ?
C16 C15 C20 C12 . . . . -178.57(13) ?
C13 C12 C20 C19 . . . . 178.75(13) ?
C11 C12 C20 C19 . . . . -2.8(2) ?
C13 C12 C20 C15 . . . . -0.69(19) ?
C11 C12 C20 C15 . . . . 177.74(12) ?

loop_
_cod_related_entry_id
_cod_related_entry_database
_cod_related_entry_code
1 ChemSpider 21184120
